data_2221865
loop_
_publ_author_name
'Ju, Hai-Dong'
'Tao, Xu-Tang'
'Xu, Shi-Qing'
'Yu, Wen-Tao'

_publ_section_title (<i>E</i>)-2-{3-[4-(Diphenylamino)styryl]-5,5-dimethylcyclohex-2-enylidene}malononitrile
_journal_coeditor_code XU2505
_journal_issue 5
_journal_name_full 'Acta Crystallographica Section E'
_journal_page_first o1135
_journal_paper_doi 10.1107/S1600536809014378
_journal_volume 65
_journal_year 2009
_chemical_formula_iupac 'C31 H27 N3'
_chemical_formula_moiety 'C31 H27 N3'
_chemical_formula_sum 'C31 H27 N3'
_chemical_formula_weight 441.56
_chemical_name_systematic
;
(<i>E</i>)-2-{3-[4-(Diphenylamino)styryl]-5,5-dimethylcyclohex-2-
enylidene}malononitrile
;
_space_group_IT_number 14
_symmetry_cell_setting monoclinic
_symmetry_space_group_name_Hall '-P 2ybc'
_symmetry_space_group_name_H-M 'P 1 21/c 1'
_atom_sites_solution_hydrogens geom
_atom_sites_solution_primary direct
_atom_sites_solution_secondary difmap
_audit_creation_method SHELXL97
_cell_angle_alpha 90.00
_cell_angle_beta 104.073(5)
_cell_angle_gamma 90.00
_cell_formula_units_Z 4
_cell_length_a 13.239(5)
_cell_length_b 16.757(8)
_cell_length_c 11.886(3)
_cell_measurement_reflns_used 962
_cell_measurement_temperature 293(2)
_cell_measurement_theta_max 20.026
_cell_measurement_theta_min 2.414
_cell_volume 2557.7(17)
_computing_cell_refinement 'SAINT (Bruker, 2002)'
_computing_data_collection 'SMART (Bruker, 2002)'
_computing_data_reduction 'SAINT (Bruker, 2002)'
_computing_molecular_graphics 'ORTEP-3 for Windows (Farrugia, 1997)'
_computing_publication_material 'WinGX (Farrugia, 1999)'
_computing_structure_refinement 'SHELXL97 (Sheldrick, 2008)'
_computing_structure_solution 'SHELXS97 (Sheldrick, 2008)'
_diffrn_ambient_temperature 293(2)
_diffrn_measured_fraction_theta_full 0.996
_diffrn_measured_fraction_theta_max 0.996
_diffrn_measurement_device_type 'Bruker SMART area-detector'
_diffrn_measurement_method '\f and \w'
_diffrn_radiation_monochromator graphite
_diffrn_radiation_source 'fine-focus sealed tube'
_diffrn_radiation_type MoK\a
_diffrn_radiation_wavelength 0.71069
_diffrn_reflns_av_R_equivalents 0.0267
_diffrn_reflns_av_sigmaI/netI 0.0295
_diffrn_reflns_limit_h_max 17
_diffrn_reflns_limit_h_min -17
_diffrn_reflns_limit_k_max 20
_diffrn_reflns_limit_k_min -21
_diffrn_reflns_limit_l_max 15
_diffrn_reflns_limit_l_min -15
_diffrn_reflns_number 20681
_diffrn_reflns_theta_full 27.52
_diffrn_reflns_theta_max 27.52
_diffrn_reflns_theta_min 1.59
_diffrn_standards_number 0
_exptl_absorpt_coefficient_mu 0.068
_exptl_absorpt_correction_type none
_exptl_crystal_colour Red
_exptl_crystal_density_diffrn 1.147
_exptl_crystal_density_method 'not measured'
_exptl_crystal_description Block
_exptl_crystal_F_000 936
_exptl_crystal_size_max 0.48
_exptl_crystal_size_mid 0.19
_exptl_crystal_size_min 0.16
_refine_diff_density_max 0.126
_refine_diff_density_min -0.178
_refine_ls_extinction_method none
_refine_ls_goodness_of_fit_ref 0.916
_refine_ls_hydrogen_treatment constr
_refine_ls_matrix_type full
_refine_ls_number_parameters 309
_refine_ls_number_reflns 5879
_refine_ls_number_restraints 0
_refine_ls_restrained_S_all 0.916
_refine_ls_R_factor_all 0.0864
_refine_ls_R_factor_gt 0.0464
_refine_ls_shift/su_max 0.000
_refine_ls_shift/su_mean 0.000
_refine_ls_structure_factor_coef Fsqd
_refine_ls_weighting_details 'calc w=1/[\s^2^(Fo^2^)+(0.1P)^2^+0.187P] where P=(Fo^2^+2Fc^2^)/3'
_refine_ls_weighting_scheme calc
_refine_ls_wR_factor_gt 0.1338
_refine_ls_wR_factor_ref 0.1666
_reflns_number_gt 3554
_reflns_number_total 5879
_reflns_threshold_expression I>2\s(I)
_cod_data_source_file xu2505.cif
_cod_data_source_block I
_cod_original_sg_symbol_H-M 'P 21/c'
_cod_database_code 2221865
_cod_database_fobs_code 2221865

loop_
_symmetry_equiv_pos_as_xyz
'x, y, z'
'-x, y+1/2, -z+1/2'
'-x, -y, -z'
'x, -y-1/2, z-1/2'

loop_
_atom_site_type_symbol
_atom_site_label
_atom_site_fract_x
_atom_site_fract_y
_atom_site_fract_z
_atom_site_U_iso_or_equiv
_atom_site_adp_type
_atom_site_calc_flag
_atom_site_refinement_flags
_atom_site_occupancy
_atom_site_disorder_assembly
_atom_site_disorder_group
N N1 0.81570(11) 0.18274(8) 0.93407(11) 0.0627(4) Uani d . 1 . .
N N2 0.43530(17) 0.55197(11) 0.20566(18) 0.1061(6) Uani d . 1 . .
N N3 0.21605(14) 0.45416(10) -0.09927(15) 0.0845(5) Uani d . 1 . .
C C1 0.7581(2) 0.01018(13) 1.1028(2) 0.0974(7) Uani d . 1 . .
H H1 0.7009 -0.0186 1.1131 0.117 Uiso calc R 1 . .
C C2 0.8549(3) -0.01085(14) 1.1632(2) 0.1187(10) Uani d . 1 . .
H H2 0.8641 -0.0534 1.2148 0.142 Uiso calc R 1 . .
C C3 0.9377(2) 0.03051(15) 1.1477(2) 0.1226(10) Uani d . 1 . .
H H3 1.0043 0.0163 1.1891 0.147 Uiso calc R 1 . .
C C4 0.92488(17) 0.09351(13) 1.07133(19) 0.0943(7) Uani d . 1 . .
H H4 0.9830 0.1213 1.0615 0.113 Uiso calc R 1 . .
C C5 0.82738(14) 0.11594(10) 1.00942(13) 0.0585(4) Uani d . 1 . .
C C6 0.74278(16) 0.07411(11) 1.02576(16) 0.0741(5) Uani d . 1 . .
H H6 0.6758 0.0884 0.9856 0.089 Uiso calc R 1 . .
C C7 0.86935(13) 0.28927(10) 1.07559(14) 0.0600(4) Uani d . 1 . .
H H7 0.8285 0.2669 1.1209 0.072 Uiso calc R 1 . .
C C8 0.92347(14) 0.35847(11) 1.11063(15) 0.0692(5) Uani d . 1 . .
H H8 0.9191 0.3828 1.1796 0.083 Uiso calc R 1 . .
C C9 0.98393(15) 0.39192(11) 1.04424(17) 0.0719(5) Uani d . 1 . .
H H9 1.0205 0.4388 1.0682 0.086 Uiso calc R 1 . .
C C10 0.99010(14) 0.35617(12) 0.94293(16) 0.0742(5) Uani d . 1 . .
H H10 1.0304 0.3791 0.8975 0.089 Uiso calc R 1 . .
C C11 0.93693(14) 0.28622(11) 0.90749(15) 0.0670(5) Uani d . 1 . .
H H11 0.9425 0.2616 0.8392 0.080 Uiso calc R 1 . .
C C12 0.87536(12) 0.25291(9) 0.97371(13) 0.0531(4) Uani d . 1 . .
C C13 0.73979(12) 0.18623(9) 0.82857(12) 0.0521(4) Uani d . 1 . .
C C14 0.69523(13) 0.25939(9) 0.78731(13) 0.0543(4) Uani d . 1 . .
H H14 0.7134 0.3051 0.8321 0.065 Uiso calc R 1 . .
C C15 0.62532(12) 0.26470(9) 0.68204(14) 0.0532(4) Uani d . 1 . .
H H15 0.5975 0.3143 0.6563 0.064 Uiso calc R 1 . .
C C16 0.59430(11) 0.19754(9) 0.61181(13) 0.0504(4) Uani d . 1 . .
C C17 0.63661(12) 0.12448(10) 0.65608(13) 0.0571(4) Uani d . 1 . .
H H17 0.6158 0.0784 0.6131 0.069 Uiso calc R 1 . .
C C18 0.70818(13) 0.11848(10) 0.76140(14) 0.0578(4) Uani d . 1 . .
H H18 0.7355 0.0689 0.7878 0.069 Uiso calc R 1 . .
C C19 0.52268(12) 0.20214(10) 0.49796(13) 0.0533(4) Uani d . 1 . .
H H19 0.4978 0.1541 0.4626 0.064 Uiso calc R 1 . .
C C20 0.48912(12) 0.26930(10) 0.43923(14) 0.0552(4) Uani d . 1 . .
H H20 0.5141 0.3171 0.4753 0.066 Uiso calc R 1 . .
C C21 0.41880(11) 0.27527(9) 0.32670(13) 0.0501(4) Uani d . 1 . .
C C22 0.40255(12) 0.34749(9) 0.27357(13) 0.0549(4) Uani d . 1 . .
H H22 0.4357 0.3918 0.3131 0.066 Uiso calc R 1 . .
C C23 0.33747(12) 0.35870(9) 0.16069(13) 0.0512(4) Uani d . 1 . .
C C24 0.28127(13) 0.28808(9) 0.09855(13) 0.0561(4) Uani d . 1 . .
H H24A 0.3210 0.2671 0.0465 0.067 Uiso calc R 1 . .
H H24B 0.2144 0.3056 0.0515 0.067 Uiso calc R 1 . .
C C25 0.26297(12) 0.22075(9) 0.17857(13) 0.0520(4) Uani d . 1 . .
C C26 0.36565(12) 0.20259(9) 0.26656(14) 0.0545(4) Uani d . 1 . .
H H26A 0.3521 0.1660 0.3243 0.065 Uiso calc R 1 . .
H H26B 0.4123 0.1761 0.2269 0.065 Uiso calc R 1 . .
C C27 0.17984(13) 0.24505(11) 0.24035(16) 0.0686(5) Uani d . 1 . .
H H27A 0.1163 0.2569 0.1840 0.103 Uiso calc R 1 . .
H H27B 0.2026 0.2915 0.2869 0.103 Uiso calc R 1 . .
H H27C 0.1681 0.2021 0.2891 0.103 Uiso calc R 1 . .
C C28 0.22779(15) 0.14665(11) 0.10523(16) 0.0787(6) Uani d . 1 . .
H H28A 0.2813 0.1307 0.0679 0.118 Uiso calc R 1 . .
H H28B 0.1651 0.1584 0.0475 0.118 Uiso calc R 1 . .
H H28C 0.2148 0.1042 0.1541 0.118 Uiso calc R 1 . .
C C29 0.32897(13) 0.43195(9) 0.10715(14) 0.0590(4) Uani d . 1 . .
C C30 0.38730(16) 0.49914(11) 0.16151(17) 0.0730(5) Uani d . 1 . .
C C31 0.26565(15) 0.44413(10) -0.00723(17) 0.0649(5) Uani d . 1 . .

loop_
_atom_site_aniso_label
_atom_site_aniso_U_11
_atom_site_aniso_U_22
_atom_site_aniso_U_33
_atom_site_aniso_U_12
_atom_site_aniso_U_13
_atom_site_aniso_U_23
N1 0.0691(9) 0.0547(8) 0.0565(8) -0.0110(7) -0.0001(7) 0.0077(6)
N2 0.1275(16) 0.0607(11) 0.1231(15) -0.0240(11) 0.0169(12) -0.0041(10)
N3 0.1009(13) 0.0683(11) 0.0790(11) -0.0048(9) 0.0118(9) 0.0167(8)
C1 0.141(2) 0.0771(15) 0.0818(15) -0.0301(15) 0.0420(15) 0.0037(11)
C2 0.190(3) 0.0671(15) 0.0774(15) -0.0170(18) -0.0100(18) 0.0142(11)
C3 0.133(2) 0.0778(16) 0.122(2) -0.0014(16) -0.0367(17) 0.0290(15)
C4 0.0822(14) 0.0771(14) 0.1062(16) -0.0069(11) -0.0110(12) 0.0232(12)
C5 0.0716(11) 0.0487(9) 0.0526(9) -0.0029(8) 0.0101(8) 0.0012(7)
C6 0.0856(13) 0.0656(12) 0.0772(12) -0.0033(10) 0.0315(10) 0.0035(9)
C7 0.0588(10) 0.0628(11) 0.0595(9) -0.0036(8) 0.0162(8) 0.0009(8)
C8 0.0745(12) 0.0604(11) 0.0696(11) 0.0016(9) 0.0112(9) -0.0073(8)
C9 0.0724(12) 0.0521(10) 0.0809(12) -0.0102(9) -0.0011(9) 0.0066(9)
C10 0.0684(12) 0.0802(13) 0.0709(12) -0.0198(10) 0.0111(9) 0.0164(10)
C11 0.0672(11) 0.0787(12) 0.0552(9) -0.0115(9) 0.0149(8) 0.0008(8)
C12 0.0512(9) 0.0529(9) 0.0517(8) -0.0048(7) 0.0059(7) 0.0057(7)
C13 0.0522(9) 0.0521(9) 0.0507(8) -0.0033(7) 0.0099(7) 0.0008(7)
C14 0.0576(9) 0.0484(9) 0.0559(9) -0.0010(7) 0.0117(7) -0.0049(7)
C15 0.0517(9) 0.0481(9) 0.0597(9) 0.0047(7) 0.0132(7) 0.0000(7)
C16 0.0429(8) 0.0542(9) 0.0544(9) 0.0022(7) 0.0126(6) -0.0010(7)
C17 0.0558(9) 0.0525(10) 0.0606(9) -0.0009(8) 0.0092(7) -0.0085(7)
C18 0.0595(10) 0.0469(9) 0.0635(10) 0.0054(7) 0.0080(8) 0.0017(7)
C19 0.0437(8) 0.0570(10) 0.0589(9) -0.0002(7) 0.0118(7) -0.0057(7)
C20 0.0462(9) 0.0565(10) 0.0612(9) -0.0058(7) 0.0098(7) -0.0016(7)
C21 0.0413(8) 0.0512(9) 0.0588(9) -0.0006(7) 0.0141(7) -0.0009(7)
C22 0.0528(9) 0.0501(9) 0.0619(9) -0.0073(7) 0.0139(7) -0.0040(7)
C23 0.0491(8) 0.0484(9) 0.0592(9) -0.0017(7) 0.0193(7) -0.0003(7)
C24 0.0558(9) 0.0552(10) 0.0573(9) -0.0034(7) 0.0135(7) -0.0001(7)
C25 0.0471(8) 0.0459(8) 0.0597(9) -0.0019(7) 0.0068(7) 0.0021(7)
C26 0.0476(8) 0.0490(9) 0.0646(9) 0.0025(7) 0.0089(7) -0.0003(7)
C27 0.0488(9) 0.0758(12) 0.0828(12) -0.0002(8) 0.0192(8) 0.0162(9)
C28 0.0809(13) 0.0588(11) 0.0841(13) -0.0143(9) -0.0039(10) -0.0047(9)
C29 0.0636(10) 0.0501(9) 0.0652(10) -0.0030(8) 0.0189(8) 0.0023(7)
C30 0.0869(14) 0.0490(10) 0.0813(12) -0.0072(10) 0.0173(10) 0.0056(9)
C31 0.0738(12) 0.0497(10) 0.0730(12) -0.0035(9) 0.0215(9) 0.0079(8)

loop_
_atom_type_symbol
_atom_type_description
_atom_type_scat_dispersion_real
_atom_type_scat_dispersion_imag
_atom_type_scat_source
C C 0.0033 0.0016 'International Tables Vol C Tables 4.2.6.8 and 6.1.1.4'
H H 0.0000 0.0000 'International Tables Vol C Tables 4.2.6.8 and 6.1.1.4'
N N 0.0061 0.0033 'International Tables Vol C Tables 4.2.6.8 and 6.1.1.4'

loop_
_geom_angle_atom_site_label_1
_geom_angle_atom_site_label_2
_geom_angle_atom_site_label_3
_geom_angle_site_symmetry_1
_geom_angle_site_symmetry_3
_geom_angle
_geom_angle_publ_flag
C13 N1 C5 . . 122.75(13) ?
C13 N1 C12 . . 118.53(12) ?
C5 N1 C12 . . 118.29(13) ?
C2 C1 C6 . . 121.1(2) ?
C2 C1 H1 . . 119.4 ?
C6 C1 H1 . . 119.4 ?
C3 C2 C1 . . 119.4(2) ?
C3 C2 H2 . . 120.3 ?
C1 C2 H2 . . 120.3 ?
C2 C3 C4 . . 120.8(2) ?
C2 C3 H3 . . 119.6 ?
C4 C3 H3 . . 119.6 ?
C5 C4 C3 . . 120.8(2) ?
C5 C4 H4 . . 119.6 ?
C3 C4 H4 . . 119.6 ?
C4 C5 C6 . . 118.46(17) ?
C4 C5 N1 . . 119.87(17) ?
C6 C5 N1 . . 121.62(16) ?
C5 C6 C1 . . 119.5(2) ?
C5 C6 H6 . . 120.3 ?
C1 C6 H6 . . 120.3 ?
C8 C7 C12 . . 120.24(16) ?
C8 C7 H7 . . 119.9 ?
C12 C7 H7 . . 119.9 ?
C9 C8 C7 . . 120.29(17) ?
C9 C8 H8 . . 119.9 ?
C7 C8 H8 . . 119.9 ?
C10 C9 C8 . . 119.75(17) ?
C10 C9 H9 . . 120.1 ?
C8 C9 H9 . . 120.1 ?
C9 C10 C11 . . 120.45(17) ?
C9 C10 H10 . . 119.8 ?
C11 C10 H10 . . 119.8 ?
C10 C11 C12 . . 119.83(17) ?
C10 C11 H11 . . 120.1 ?
C12 C11 H11 . . 120.1 ?
C7 C12 C11 . . 119.43(15) ?
C7 C12 N1 . . 120.57(14) ?
C11 C12 N1 . . 119.96(14) ?
C18 C13 C14 . . 118.16(14) ?
C18 C13 N1 . . 121.87(14) ?
C14 C13 N1 . . 119.96(14) ?
C15 C14 C13 . . 120.86(14) ?
C15 C14 H14 . . 119.6 ?
C13 C14 H14 . . 119.6 ?
C14 C15 C16 . . 121.88(14) ?
C14 C15 H15 . . 119.1 ?
C16 C15 H15 . . 119.1 ?
C17 C16 C15 . . 116.57(14) ?
C17 C16 C19 . . 120.59(14) ?
C15 C16 C19 . . 122.84(14) ?
C18 C17 C16 . . 122.08(15) ?
C18 C17 H17 . . 119.0 ?
C16 C17 H17 . . 119.0 ?
C17 C18 C13 . . 120.40(15) ?
C17 C18 H18 . . 119.8 ?
C13 C18 H18 . . 119.8 ?
C20 C19 C16 . . 125.98(15) ?
C20 C19 H19 . . 117.0 ?
C16 C19 H19 . . 117.0 ?
C19 C20 C21 . . 126.94(15) ?
C19 C20 H20 . . 116.5 ?
C21 C20 H20 . . 116.5 ?
C22 C21 C20 . . 119.28(14) ?
C22 C21 C26 . . 119.98(14) ?
C20 C21 C26 . . 120.72(14) ?
C21 C22 C23 . . 123.27(14) ?
C21 C22 H22 . . 118.4 ?
C23 C22 H22 . . 118.4 ?
C29 C23 C22 . . 121.22(14) ?
C29 C23 C24 . . 120.23(14) ?
C22 C23 C24 . . 118.50(13) ?
C23 C24 C25 . . 114.28(13) ?
C23 C24 H24A . . 108.7 ?
C25 C24 H24A . . 108.7 ?
C23 C24 H24B . . 108.7 ?
C25 C24 H24B . . 108.7 ?
H24A C24 H24B . . 107.6 ?
C27 C25 C28 . . 109.77(14) ?
C27 C25 C26 . . 110.51(14) ?
C28 C25 C26 . . 109.03(13) ?
C27 C25 C24 . . 110.18(13) ?
C28 C25 C24 . . 108.51(13) ?
C26 C25 C24 . . 108.80(13) ?
C21 C26 C25 . . 113.60(12) ?
C21 C26 H26A . . 108.8 ?
C25 C26 H26A . . 108.8 ?
C21 C26 H26B . . 108.8 ?
C25 C26 H26B . . 108.8 ?
H26A C26 H26B . . 107.7 ?
C25 C27 H27A . . 109.5 ?
C25 C27 H27B . . 109.5 ?
H27A C27 H27B . . 109.5 ?
C25 C27 H27C . . 109.5 ?
H27A C27 H27C . . 109.5 ?
H27B C27 H27C . . 109.5 ?
C25 C28 H28A . . 109.5 ?
C25 C28 H28B . . 109.5 ?
H28A C28 H28B . . 109.5 ?
C25 C28 H28C . . 109.5 ?
H28A C28 H28C . . 109.5 ?
H28B C28 H28C . . 109.5 ?
C23 C29 C31 . . 122.11(15) ?
C23 C29 C30 . . 121.35(15) ?
C31 C29 C30 . . 116.48(15) ?
N2 C30 C29 . . 178.8(2) ?
N3 C31 C29 . . 179.1(2) ?

loop_
_geom_bond_atom_site_label_1
_geom_bond_atom_site_label_2
_geom_bond_site_symmetry_2
_geom_bond_distance
_geom_bond_publ_flag
N1 C13 . 1.405(2) ?
N1 C5 . 1.418(2) ?
N1 C12 . 1.431(2) ?
N2 C30 . 1.141(2) ?
N3 C31 . 1.143(2) ?
C1 C2 . 1.354(4) ?
C1 C6 . 1.392(3) ?
C1 H1 . 0.9300 ?
C2 C3 . 1.347(4) ?
C2 H2 . 0.9300 ?
C3 C4 . 1.375(3) ?
C3 H3 . 0.9300 ?
C4 C5 . 1.374(3) ?
C4 H4 . 0.9300 ?
C5 C6 . 1.374(2) ?
C6 H6 . 0.9300 ?
C7 C8 . 1.373(2) ?
C7 C12 . 1.375(2) ?
C7 H7 . 0.9300 ?
C8 C9 . 1.373(3) ?
C8 H8 . 0.9300 ?
C9 C10 . 1.365(3) ?
C9 H9 . 0.9300 ?
C10 C11 . 1.379(2) ?
C10 H10 . 0.9300 ?
C11 C12 . 1.381(2) ?
C11 H11 . 0.9300 ?
C13 C18 . 1.392(2) ?
C13 C14 . 1.397(2) ?
C14 C15 . 1.366(2) ?
C14 H14 . 0.9300 ?
C15 C16 . 1.402(2) ?
C15 H15 . 0.9300 ?
C16 C17 . 1.395(2) ?
C16 C19 . 1.453(2) ?
C17 C18 . 1.378(2) ?
C17 H17 . 0.9300 ?
C18 H18 . 0.9300 ?
C19 C20 . 1.342(2) ?
C19 H19 . 0.9300 ?
C20 C21 . 1.435(2) ?
C20 H20 . 0.9300 ?
C21 C22 . 1.358(2) ?
C21 C26 . 1.498(2) ?
C22 C23 . 1.420(2) ?
C22 H22 . 0.9300 ?
C23 C29 . 1.375(2) ?
C23 C24 . 1.494(2) ?
C24 C25 . 1.533(2) ?
C24 H24A . 0.9700 ?
C24 H24B . 0.9700 ?
C25 C27 . 1.520(2) ?
C25 C28 . 1.524(2) ?
C25 C26 . 1.531(2) ?
C26 H26A . 0.9700 ?
C26 H26B . 0.9700 ?
C27 H27A . 0.9600 ?
C27 H27B . 0.9600 ?
C27 H27C . 0.9600 ?
C28 H28A . 0.9600 ?
C28 H28B . 0.9600 ?
C28 H28C . 0.9600 ?
C29 C31 . 1.428(3) ?
C29 C30 . 1.428(3) ?

loop_
_geom_torsion_atom_site_label_1
_geom_torsion_atom_site_label_2
_geom_torsion_atom_site_label_3
_geom_torsion_atom_site_label_4
_geom_torsion_site_symmetry_1
_geom_torsion_site_symmetry_2
_geom_torsion_site_symmetry_3
_geom_torsion_site_symmetry_4
_geom_torsion
_geom_torsion_publ_flag
C6 C1 C2 C3 . . . . -0.5(4) ?
C1 C2 C3 C4 . . . . -0.1(4) ?
C2 C3 C4 C5 . . . . 0.2(4) ?
C3 C4 C5 C6 . . . . 0.2(3) ?
C3 C4 C5 N1 . . . . 177.9(2) ?
C13 N1 C5 C4 . . . . 144.71(18) ?
C12 N1 C5 C4 . . . . -42.9(2) ?
C13 N1 C5 C6 . . . . -37.7(2) ?
C12 N1 C5 C6 . . . . 134.71(17) ?
C4 C5 C6 C1 . . . . -0.7(3) ?
N1 C5 C6 C1 . . . . -178.40(17) ?
C2 C1 C6 C5 . . . . 0.9(3) ?
C12 C7 C8 C9 . . . . 0.0(3) ?
C7 C8 C9 C10 . . . . 0.1(3) ?
C8 C9 C10 C11 . . . . -0.7(3) ?
C9 C10 C11 C12 . . . . 1.3(3) ?
C8 C7 C12 C11 . . . . 0.5(3) ?
C8 C7 C12 N1 . . . . -177.28(15) ?
C10 C11 C12 C7 . . . . -1.2(3) ?
C10 C11 C12 N1 . . . . 176.63(15) ?
C13 N1 C12 C7 . . . . 116.95(17) ?
C5 N1 C12 C7 . . . . -55.8(2) ?
C13 N1 C12 C11 . . . . -60.8(2) ?
C5 N1 C12 C11 . . . . 126.46(17) ?
C5 N1 C13 C18 . . . . -33.5(2) ?
C12 N1 C13 C18 . . . . 154.15(15) ?
C5 N1 C13 C14 . . . . 147.73(15) ?
C12 N1 C13 C14 . . . . -24.6(2) ?
C18 C13 C14 C15 . . . . -2.3(2) ?
N1 C13 C14 C15 . . . . 176.54(14) ?
C13 C14 C15 C16 . . . . 0.8(2) ?
C14 C15 C16 C17 . . . . 1.5(2) ?
C14 C15 C16 C19 . . . . -177.95(14) ?
C15 C16 C17 C18 . . . . -2.3(2) ?
C19 C16 C17 C18 . . . . 177.10(14) ?
C16 C17 C18 C13 . . . . 0.9(2) ?
C14 C13 C18 C17 . . . . 1.4(2) ?
N1 C13 C18 C17 . . . . -177.36(14) ?
C17 C16 C19 C20 . . . . -169.57(15) ?
C15 C16 C19 C20 . . . . 9.8(2) ?
C16 C19 C20 C21 . . . . 179.76(14) ?
C19 C20 C21 C22 . . . . -172.13(15) ?
C19 C20 C21 C26 . . . . 6.3(2) ?
C20 C21 C22 C23 . . . . 177.62(13) ?
C26 C21 C22 C23 . . . . -0.8(2) ?
C21 C22 C23 C29 . . . . -175.45(14) ?
C21 C22 C23 C24 . . . . 2.0(2) ?
C29 C23 C24 C25 . . . . -158.00(14) ?
C22 C23 C24 C25 . . . . 24.5(2) ?
C23 C24 C25 C27 . . . . 72.25(18) ?
C23 C24 C25 C28 . . . . -167.55(13) ?
C23 C24 C25 C26 . . . . -49.05(18) ?
C22 C21 C26 C25 . . . . -26.7(2) ?
C20 C21 C26 C25 . . . . 154.85(14) ?
C27 C25 C26 C21 . . . . -71.15(17) ?
C28 C25 C26 C21 . . . . 168.12(13) ?
C24 C25 C26 C21 . . . . 49.95(18) ?
C22 C23 C29 C31 . . . . 178.69(14) ?
C24 C23 C29 C31 . . . . 1.2(2) ?
C22 C23 C29 C30 . . . . 1.7(2) ?
C24 C23 C29 C30 . . . . -175.73(15) ?

loop_
_cod_related_entry_id
_cod_related_entry_database
_cod_related_entry_code
1 ChemSpider 24742204
